data_2220352
loop_
_publ_author_name
'Li, Xiao-Ling'
'Huang, Miao-Ling'

_publ_section_title <i>catena</i>-Poly[[(2,2'-bipyridine)copper(II)]-\m-5-<i>tert</i>-butylisophthalato]
_journal_coeditor_code SU2072
_journal_issue 12
_journal_name_full 'Acta Crystallographica Section E'
_journal_page_first m1501
_journal_page_last m1502
_journal_paper_doi 10.1107/S1600536808035484
_journal_volume 64
_journal_year 2008
_chemical_formula_iupac '[Cu (C12 H12 O4) (C10 H8 N2)]'
_chemical_formula_moiety 'C22 H20 Cu N2 O4'
_chemical_formula_sum 'C22 H20 Cu N2 O4'
_chemical_formula_weight 439.94
_chemical_name_systematic
;
catena-Poly[[(2,2'-bipyridine)copper(II)]-\m-5-<i>tert</i>-butylisophthalato]
;
_space_group_IT_number 14
_symmetry_cell_setting monoclinic
_symmetry_space_group_name_Hall '-P 2ybc'
_symmetry_space_group_name_H-M 'P 1 21/c 1'
_atom_sites_solution_hydrogens geom
_atom_sites_solution_primary direct
_atom_sites_solution_secondary difmap
_audit_creation_method SHELXL97
_cell_angle_alpha 90.00
_cell_angle_beta 98.188(3)
_cell_angle_gamma 90.00
_cell_formula_units_Z 4
_cell_length_a 8.905(2)
_cell_length_b 20.875(5)
_cell_length_c 11.564(3)
_cell_measurement_reflns_used 3455
_cell_measurement_temperature 296(2)
_cell_measurement_theta_max 22.48
_cell_measurement_theta_min 2.51
_cell_volume 2127.7(9)
_computing_cell_refinement 'SAINT (Bruker, 1997)'
_computing_data_collection 'SMART (Bruker, 1997)'
_computing_data_reduction 'SAINT (Bruker, 1997)'
_computing_molecular_graphics 'SHELXTL (Sheldrick, 2008)'
_computing_publication_material 'SHELXTL (Sheldrick, 2008)'
_computing_structure_refinement 'SHELXL97 (Sheldrick, 2008)'
_computing_structure_solution 'SHELXS97 (Sheldrick, 2008)'
_diffrn_ambient_temperature 296(2)
_diffrn_measured_fraction_theta_full 0.999
_diffrn_measured_fraction_theta_max 0.999
_diffrn_measurement_device_type 'Bruker SMART CCD area-detector'
_diffrn_measurement_method '\f and \w'
_diffrn_radiation_monochromator graphite
_diffrn_radiation_source 'fine-focus sealed tube'
_diffrn_radiation_type MoK\a
_diffrn_radiation_wavelength 0.71073
_diffrn_reflns_av_R_equivalents 0.0398
_diffrn_reflns_av_sigmaI/netI 0.0359
_diffrn_reflns_limit_h_max 10
_diffrn_reflns_limit_h_min -10
_diffrn_reflns_limit_k_max 25
_diffrn_reflns_limit_k_min -25
_diffrn_reflns_limit_l_max 13
_diffrn_reflns_limit_l_min -13
_diffrn_reflns_number 15716
_diffrn_reflns_theta_full 25.50
_diffrn_reflns_theta_max 25.50
_diffrn_reflns_theta_min 2.51
_diffrn_standards_decay_% 0
_diffrn_standards_number 0
_exptl_absorpt_coefficient_mu 1.055
_exptl_absorpt_correction_T_max 0.8451
_exptl_absorpt_correction_T_min 0.7159
_exptl_absorpt_correction_type multi-scan
_exptl_absorpt_process_details '(SADABS; Bruker, 1997)'
_exptl_crystal_colour blue
_exptl_crystal_density_diffrn 1.373
_exptl_crystal_density_method 'not measured'
_exptl_crystal_description block
_exptl_crystal_F_000 908
_exptl_crystal_size_max 0.29
_exptl_crystal_size_mid 0.22
_exptl_crystal_size_min 0.16
_refine_diff_density_max 0.635
_refine_diff_density_min -0.545
_refine_ls_extinction_method none
_refine_ls_goodness_of_fit_ref 1.048
_refine_ls_hydrogen_treatment constr
_refine_ls_matrix_type full
_refine_ls_number_parameters 260
_refine_ls_number_reflns 3949
_refine_ls_number_restraints 91
_refine_ls_restrained_S_all 1.072
_refine_ls_R_factor_all 0.0619
_refine_ls_R_factor_gt 0.0446
_refine_ls_shift/su_max 0.001
_refine_ls_shift/su_mean 0.000
_refine_ls_structure_factor_coef Fsqd
_refine_ls_weighting_details 'calc w = 1/[\s^2^(Fo^2^)+(0.065P)^2^+1.7017P] where P=(Fo^2^+2Fc^2^)/3'
_refine_ls_weighting_scheme calc
_refine_ls_wR_factor_gt 0.1161
_refine_ls_wR_factor_ref 0.1302
_reflns_number_gt 3021
_reflns_number_total 3949
_reflns_threshold_expression I>2\s(I)
_cod_data_source_file su2072.cif
_cod_data_source_block I
_cod_original_cell_volume 2127.8(9)
_cod_original_sg_symbol_H-M 'P 21/c'
_cod_database_code 2220352
_cod_database_fobs_code 2220352

loop_
_symmetry_equiv_pos_as_xyz
'x, y, z'
'-x, y+1/2, -z+1/2'
'-x, -y, -z'
'x, -y-1/2, z-1/2'

loop_
_atom_site_type_symbol
_atom_site_label
_atom_site_fract_x
_atom_site_fract_y
_atom_site_fract_z
_atom_site_U_iso_or_equiv
_atom_site_adp_type
_atom_site_calc_flag
_atom_site_refinement_flags
_atom_site_occupancy
_atom_site_disorder_assembly
_atom_site_disorder_group
C C10 -0.2988(8) 0.7849(4) 0.0801(8) 0.0991(17) Uani d PGU 0.50 A 1
H H10A -0.3808 0.7876 0.1255 0.149 Uiso calc PR 0.50 A 1
H H10B -0.2580 0.7422 0.0851 0.149 Uiso calc PR 0.50 A 1
H H10C -0.3355 0.7948 0.0000 0.149 Uiso calc PR 0.50 A 1
C C11 -0.1382(9) 0.8222(4) 0.2581(6) 0.1033(17) Uani d PGU 0.50 A 1
H H11A -0.0577 0.8506 0.2893 0.155 Uiso calc PR 0.50 A 1
H H11B -0.1070 0.7786 0.2736 0.155 Uiso calc PR 0.50 A 1
H H11C -0.2266 0.8310 0.2943 0.155 Uiso calc PR 0.50 A 1
C C12 -0.2268(8) 0.9003(3) 0.1063(7) 0.1019(19) Uani d PGU 0.50 A 1
H H12A -0.3113 0.9085 0.1473 0.153 Uiso calc PR 0.50 A 1
H H12B -0.2570 0.9071 0.0242 0.153 Uiso calc PR 0.50 A 1
H H12C -0.1450 0.9288 0.1341 0.153 Uiso calc PR 0.50 A 1
C C10' -0.2432(9) 0.7777(3) 0.1868(8) 0.0991(17) Uani d PGU 0.50 A 2
H H10D -0.2073 0.7791 0.2691 0.149 Uiso calc PR 0.50 A 2
H H10E -0.2138 0.7378 0.1553 0.149 Uiso calc PR 0.50 A 2
H H10F -0.3518 0.7813 0.1743 0.149 Uiso calc PR 0.50 A 2
C C11' -0.1082(9) 0.8784(4) 0.2317(7) 0.1033(17) Uani d PGU 0.50 A 2
H H11D -0.0967 0.9208 0.2021 0.155 Uiso calc PR 0.50 A 2
H H11E -0.0112 0.8626 0.2671 0.155 Uiso calc PR 0.50 A 2
H H11F -0.1764 0.8796 0.2890 0.155 Uiso calc PR 0.50 A 2
C C12' -0.2878(8) 0.8749(4) 0.0548(7) 0.1019(19) Uani d PGU 0.50 A 2
H H12D -0.3658 0.8871 0.0998 0.153 Uiso calc PR 0.50 A 2
H H12E -0.3324 0.8523 -0.0138 0.153 Uiso calc PR 0.50 A 2
H H12F -0.2371 0.9125 0.0323 0.153 Uiso calc PR 0.50 A 2
Cu Cu1 0.30126(5) 0.570966(18) 0.17572(3) 0.03784(16) Uani d . 1 . .
O O1 0.1606(3) 0.63474(11) 0.1038(2) 0.0497(6) Uani d . 1 . .
O O2 0.3724(3) 0.67027(13) 0.0490(3) 0.0598(7) Uani d U 1 . .
O O3 0.3259(3) 0.87708(12) -0.1821(2) 0.0507(6) Uani d . 1 . .
O O4 0.1347(3) 0.94173(12) -0.1635(2) 0.0542(7) Uani d U 1 . .
N N1 0.2646(3) 0.50997(13) 0.0430(2) 0.0368(6) Uani d . 1 . .
N N2 0.4556(3) 0.50539(13) 0.2322(2) 0.0371(6) Uani d . 1 . .
C C1 0.2394(5) 0.67826(18) 0.0641(3) 0.0510(8) Uani d U 1 . .
C C2 0.1631(4) 0.74186(15) 0.0367(3) 0.0397(8) Uani d . 1 . .
C C3 0.2214(4) 0.78533(16) -0.0351(3) 0.0394(8) Uani d . 1 . .
H H3 0.3084 0.7756 -0.0676 0.047 Uiso calc R 1 . .
C C4 0.1487(4) 0.84380(15) -0.0584(3) 0.0378(8) Uani d . 1 . .
C C5 0.0213(4) 0.85804(16) -0.0065(3) 0.0430(8) Uani d . 1 . .
H H5 -0.0261 0.8974 -0.0220 0.052 Uiso calc R 1 . .
C C6 -0.0377(4) 0.81567(17) 0.0678(3) 0.0460(9) Uani d . 1 A .
C C7 0.0343(4) 0.75671(16) 0.0860(3) 0.0448(9) Uani d . 1 . .
H H7 -0.0050 0.7264 0.1325 0.054 Uiso calc R 1 . .
C C8 0.2057(4) 0.89150(16) -0.1391(3) 0.0422(8) Uani d . 1 . .
C C9 -0.1753(6) 0.8323(2) 0.1271(5) 0.0809(12) Uani d U 1 . .
C C13 0.1605(4) 0.51736(18) -0.0526(3) 0.0469(9) Uani d . 1 . .
H H13 0.1031 0.5547 -0.0608 0.056 Uiso calc R 1 . .
C C14 0.1365(4) 0.4717(2) -0.1382(3) 0.0541(10) Uani d . 1 . .
H H14 0.0625 0.4775 -0.2026 0.065 Uiso calc R 1 . .
C C15 0.2233(5) 0.4176(2) -0.1271(4) 0.0575(11) Uani d . 1 . .
H H15 0.2087 0.3860 -0.1842 0.069 Uiso calc R 1 . .
C C16 0.3328(4) 0.40997(18) -0.0308(3) 0.0485(9) Uani d . 1 . .
H H16 0.3938 0.3736 -0.0230 0.058 Uiso calc R 1 . .
C C17 0.3503(4) 0.45690(16) 0.0533(3) 0.0352(7) Uani d . 1 . .
C C18 0.4614(4) 0.45458(16) 0.1610(3) 0.0353(7) Uani d . 1 . .
C C19 0.5640(4) 0.40508(18) 0.1901(3) 0.0478(9) Uani d . 1 . .
H H19 0.5675 0.3703 0.1402 0.057 Uiso calc R 1 . .
C C20 0.6603(5) 0.4085(2) 0.2941(4) 0.0556(10) Uani d . 1 . .
H H20 0.7289 0.3755 0.3156 0.067 Uiso calc R 1 . .
C C21 0.6549(5) 0.4606(2) 0.3664(3) 0.0548(10) Uani d . 1 . .
H H21 0.7203 0.4638 0.4364 0.066 Uiso calc R 1 . .
C C22 0.5505(4) 0.50766(18) 0.3323(3) 0.0475(9) Uani d . 1 . .
H H22 0.5457 0.5428 0.3811 0.057 Uiso calc R 1 . .

loop_
_atom_site_aniso_label
_atom_site_aniso_U_11
_atom_site_aniso_U_22
_atom_site_aniso_U_33
_atom_site_aniso_U_12
_atom_site_aniso_U_13
_atom_site_aniso_U_23
C10 0.081(4) 0.096(3) 0.134(4) 0.009(3) 0.061(3) 0.009(3)
C11 0.101(4) 0.102(4) 0.118(4) 0.020(3) 0.058(3) -0.004(3)
C12 0.087(4) 0.084(3) 0.144(5) 0.035(3) 0.048(3) 0.007(3)
C10' 0.081(4) 0.096(3) 0.134(4) 0.009(3) 0.061(3) 0.009(3)
C11' 0.101(4) 0.102(4) 0.118(4) 0.020(3) 0.058(3) -0.004(3)
C12' 0.087(4) 0.084(3) 0.144(5) 0.035(3) 0.048(3) 0.007(3)
Cu1 0.0495(3) 0.0268(2) 0.0376(3) 0.00568(18) 0.00751(18) 0.00124(16)
O1 0.0618(16) 0.0312(13) 0.0578(16) 0.0093(12) 0.0143(13) 0.0113(11)
O2 0.0639(14) 0.0477(13) 0.0722(16) 0.0222(12) 0.0247(13) 0.0112(12)
O3 0.0599(17) 0.0424(14) 0.0514(16) -0.0017(12) 0.0132(13) 0.0113(12)
O4 0.0725(18) 0.0373(14) 0.0517(16) 0.0066(13) 0.0042(13) 0.0124(12)
N1 0.0414(16) 0.0347(15) 0.0340(15) 0.0035(12) 0.0042(12) 0.0052(12)
N2 0.0448(16) 0.0336(15) 0.0322(14) -0.0010(12) 0.0029(12) 0.0018(12)
C1 0.0611(16) 0.0381(16) 0.0573(18) 0.0190(15) 0.0207(15) 0.0079(14)
C2 0.051(2) 0.0288(17) 0.0407(19) 0.0085(15) 0.0102(16) 0.0041(14)
C3 0.046(2) 0.0351(18) 0.0373(18) 0.0047(15) 0.0085(15) 0.0008(15)
C4 0.046(2) 0.0293(16) 0.0363(18) 0.0006(14) 0.0008(15) 0.0015(14)
C5 0.046(2) 0.0299(18) 0.051(2) 0.0079(15) -0.0001(16) 0.0030(15)
C6 0.047(2) 0.0335(18) 0.059(2) 0.0083(16) 0.0106(17) 0.0025(17)
C7 0.051(2) 0.0324(18) 0.055(2) 0.0062(16) 0.0187(17) 0.0105(16)
C8 0.058(2) 0.0337(18) 0.0317(17) -0.0047(17) -0.0048(16) 0.0022(14)
C9 0.075(3) 0.062(2) 0.118(3) 0.021(2) 0.054(3) 0.011(2)
C13 0.047(2) 0.049(2) 0.043(2) 0.0062(17) 0.0025(16) 0.0034(17)
C14 0.047(2) 0.070(3) 0.043(2) -0.009(2) -0.0010(17) -0.0015(19)
C15 0.062(3) 0.060(3) 0.049(2) -0.009(2) 0.0051(19) -0.020(2)
C16 0.052(2) 0.042(2) 0.052(2) 0.0024(17) 0.0075(18) -0.0099(17)
C17 0.0374(18) 0.0351(17) 0.0343(17) -0.0003(14) 0.0090(14) 0.0010(14)
C18 0.0388(18) 0.0322(17) 0.0367(18) 0.0022(14) 0.0112(14) 0.0039(14)
C19 0.053(2) 0.043(2) 0.048(2) 0.0117(18) 0.0132(17) 0.0019(17)
C20 0.055(2) 0.058(2) 0.053(2) 0.020(2) 0.0061(19) 0.012(2)
C21 0.057(2) 0.061(3) 0.044(2) 0.004(2) -0.0044(18) 0.0116(19)
C22 0.057(2) 0.043(2) 0.041(2) -0.0016(18) 0.0012(17) 0.0005(16)

loop_
_atom_type_symbol
_atom_type_description
_atom_type_scat_dispersion_real
_atom_type_scat_dispersion_imag
_atom_type_scat_source
C C 0.0033 0.0016 'International Tables Vol C Tables 4.2.6.8 and 6.1.1.4'
H H 0.0000 0.0000 'International Tables Vol C Tables 4.2.6.8 and 6.1.1.4'
N N 0.0061 0.0033 'International Tables Vol C Tables 4.2.6.8 and 6.1.1.4'
O O 0.0106 0.0060 'International Tables Vol C Tables 4.2.6.8 and 6.1.1.4'
Cu Cu 0.3201 1.2651 'International Tables Vol C Tables 4.2.6.8 and 6.1.1.4'

loop_
_geom_angle_atom_site_label_1
_geom_angle_atom_site_label_2
_geom_angle_atom_site_label_3
_geom_angle_site_symmetry_1
_geom_angle_site_symmetry_3
_geom_angle
_geom_angle_publ_flag
C9 C10 H10A . . 109.5 ?
C9 C10 H10B . . 109.5 ?
H10A C10 H10B . . 109.5 ?
C9 C10 H10C . . 109.5 ?
H10A C10 H10C . . 109.5 ?
H10B C10 H10C . . 109.5 ?
C9 C11 H11A . . 109.5 ?
C9 C11 H11B . . 109.5 ?
H11A C11 H11B . . 109.5 ?
C9 C11 H11C . . 109.5 ?
H11A C11 H11C . . 109.5 ?
H11B C11 H11C . . 109.5 ?
C9 C12 H12A . . 109.5 ?
C9 C12 H12B . . 109.5 ?
H12A C12 H12B . . 109.5 ?
C9 C12 H12C . . 109.5 ?
H12A C12 H12C . . 109.5 ?
H12B C12 H12C . . 109.5 ?
C9 C10' H10D . . 109.5 ?
C9 C10' H10E . . 109.5 ?
H10D C10' H10E . . 109.5 ?
C9 C10' H10F . . 109.5 ?
H10D C10' H10F . . 109.5 ?
H10E C10' H10F . . 109.5 ?
C9 C11' H11D . . 109.5 ?
C9 C11' H11E . . 109.5 ?
H11D C11' H11E . . 109.5 ?
C9 C11' H11F . . 109.5 ?
H11D C11' H11F . . 109.5 ?
H11E C11' H11F . . 109.5 ?
C9 C12' H12D . . 109.5 ?
C9 C12' H12E . . 109.5 ?
H12D C12' H12E . . 109.5 ?
C9 C12' H12F . . 109.5 ?
H12D C12' H12F . . 109.5 ?
H12E C12' H12F . . 109.5 ?
O1 Cu1 O3 . 4_576 88.17(11) y
O1 Cu1 N1 . . 94.83(11) y
O3 Cu1 N1 4_576 . 172.79(11) y
O1 Cu1 N2 . . 173.34(11) y
O3 Cu1 N2 4_576 . 96.69(11) y
N1 Cu1 N2 . . 80.88(11) y
O1 Cu1 C8 . 4_576 82.87(11) .
O3 Cu1 C8 4_576 4_576 29.60(11) ?
N2 Cu1 C8 . 4_576 103.60(11) ?
N1 Cu1 C8 . 4_576 144.33(12) ?
C1 O1 Cu1 . . 106.8(2) ?
C8 O3 Cu1 . 4_575 101.3(2) ?
C17 N1 C13 . . 118.9(3) ?
C17 N1 Cu1 . . 115.6(2) ?
C13 N1 Cu1 . . 125.4(2) ?
C22 N2 C18 . . 118.9(3) ?
C22 N2 Cu1 . . 125.8(2) ?
C18 N2 Cu1 . . 115.3(2) ?
O2 C1 O1 . . 123.0(3) ?
O2 C1 C2 . . 120.3(3) ?
O1 C1 C2 . . 116.7(3) ?
C3 C2 C7 . . 120.3(3) ?
C3 C2 C1 . . 120.6(3) ?
C7 C2 C1 . . 119.1(3) ?
C2 C3 C4 . . 119.3(3) ?
C2 C3 H3 . . 120.4 ?
C4 C3 H3 . . 120.4 ?
C5 C4 C3 . . 119.4(3) ?
C5 C4 C8 . . 119.7(3) ?
C3 C4 C8 . . 120.9(3) ?
C6 C5 C4 . . 122.4(3) ?
C6 C5 H5 . . 118.8 ?
C4 C5 H5 . . 118.8 ?
C5 C6 C7 . . 116.8(3) ?
C5 C6 C9 . . 122.1(3) ?
C7 C6 C9 . . 121.0(4) ?
C2 C7 C6 . . 121.8(3) ?
C2 C7 H7 . . 119.1 ?
C6 C7 H7 . . 119.1 ?
O4 C8 O3 . . 122.7(3) ?
O4 C8 C4 . . 119.8(4) ?
O3 C8 C4 . . 117.5(3) ?
O4 C8 Cu1 . 4_575 76.6(2) ?
O3 C8 Cu1 . 4_575 49.07(17) ?
C4 C8 Cu1 . 4_575 155.9(2) ?
C12 C9 C10' . . 131.1(4) ?
C12' C9 C10' . . 115.1(5) ?
C12 C9 C11 . . 108.0(5) ?
C12' C9 C11 . . 132.1(5) ?
C10' C9 C11 . . 58.7(3) ?
C12 C9 C10 . . 111.7(5) ?
C12' C9 C10 . . 78.2(4) ?
C10' C9 C10 . . 49.7(2) ?
C11 C9 C10 . . 108.0(4) ?
C12 C9 C6 . . 112.9(4) ?
C12' C9 C6 . . 113.5(5) ?
C10' C9 C6 . . 115.8(4) ?
C11 C9 C6 . . 110.0(5) ?
C10 C9 C6 . . 106.1(5) ?
C12 C9 C11' . . 67.9(3) ?
C12' C9 C11' . . 102.3(4) ?
C10' C9 C11' . . 103.9(5) ?
C11 C9 C11' . . 47.3(2) ?
C10 C9 C11' . . 146.9(5) ?
C6 C9 C11' . . 103.9(5) ?
N1 C13 C14 . . 122.2(4) ?
N1 C13 H13 . . 118.9 ?
C14 C13 H13 . . 118.9 ?
C15 C14 C13 . . 118.7(4) ?
C15 C14 H14 . . 120.6 ?
C13 C14 H14 . . 120.6 ?
C14 C15 C16 . . 119.8(4) ?
C14 C15 H15 . . 120.1 ?
C16 C15 H15 . . 120.1 ?
C17 C16 C15 . . 119.0(4) ?
C17 C16 H16 . . 120.5 ?
C15 C16 H16 . . 120.5 ?
N1 C17 C16 . . 121.4(3) ?
N1 C17 C18 . . 114.0(3) ?
C16 C17 C18 . . 124.6(3) ?
N2 C18 C19 . . 121.3(3) ?
N2 C18 C17 . . 114.2(3) ?
C19 C18 C17 . . 124.5(3) ?
C20 C19 C18 . . 118.7(4) ?
C20 C19 H19 . . 120.7 ?
C18 C19 H19 . . 120.7 ?
C19 C20 C21 . . 120.0(4) ?
C19 C20 H20 . . 120.0 ?
C21 C20 H20 . . 120.0 ?
C22 C21 C20 . . 118.2(4) ?
C22 C21 H21 . . 120.9 ?
C20 C21 H21 . . 120.9 ?
N2 C22 C21 . . 123.0(4) ?
N2 C22 H22 . . 118.5 ?
C21 C22 H22 . . 118.5 ?

loop_
_geom_bond_atom_site_label_1
_geom_bond_atom_site_label_2
_geom_bond_site_symmetry_2
_geom_bond_distance
_geom_bond_publ_flag
C10 C9 . 1.521(9) ?
C10 H10A . 0.9600 ?
C10 H10B . 0.9600 ?
C10 H10C . 0.9600 ?
C11 C9 . 1.519(9) ?
C11 H11A . 0.9600 ?
C11 H11B . 0.9600 ?
C11 H11C . 0.9600 ?
C12 C9 . 1.501(7) ?
C12 H12A . 0.9600 ?
C12 H12B . 0.9600 ?
C12 H12C . 0.9600 ?
C10' C9 . 1.504(8) ?
C10' H10D . 0.9600 ?
C10' H10E . 0.9600 ?
C10' H10F . 0.9600 ?
C11' C9 . 1.595(9) ?
C11' H11D . 0.9600 ?
C11' H11E . 0.9600 ?
C11' H11F . 0.9600 ?
C12' C9 . 1.502(8) ?
C12' H12D . 0.9600 ?
C12' H12E . 0.9600 ?
C12' H12F . 0.9600 ?
Cu1 O1 . 1.933(2) y
Cu1 O3 4_576 1.956(2) y
Cu1 N1 . 1.985(3) y
Cu1 N2 . 1.983(3) y
Cu1 C8 4_576 2.538(4) .
O1 C1 . 1.273(4) ?
O2 C1 . 1.233(5) ?
O3 C8 . 1.279(5) ?
O3 Cu1 4_575 1.956(2) ?
O4 C8 . 1.236(4) ?
N1 C17 . 1.341(4) ?
N1 C13 . 1.347(4) ?
N2 C22 . 1.333(4) ?
N2 C18 . 1.348(4) ?
C1 C2 . 1.505(5) ?
C2 C3 . 1.381(5) ?
C2 C7 . 1.386(5) ?
C3 C4 . 1.390(5) ?
C3 H3 . 0.9300 ?
C4 C5 . 1.389(5) ?
C4 C8 . 1.502(5) ?
C5 C6 . 1.387(5) ?
C5 H5 . 0.9300 ?
C6 C7 . 1.390(5) ?
C6 C9 . 1.527(6) ?
C7 H7 . 0.9300 ?
C8 Cu1 4_575 2.538(4) ?
C13 C14 . 1.368(5) ?
C13 H13 . 0.9300 ?
C14 C15 . 1.365(6) ?
C14 H14 . 0.9300 ?
C15 C16 . 1.382(6) ?
C15 H15 . 0.9300 ?
C16 C17 . 1.373(5) ?
C16 H16 . 0.9300 ?
C17 C18 . 1.477(5) ?
C18 C19 . 1.388(5) ?
C19 C20 . 1.376(5) ?
C19 H19 . 0.9300 ?
C20 C21 . 1.377(6) ?
C20 H20 . 0.9300 ?
C21 C22 . 1.372(5) ?
C21 H21 . 0.9300 ?
C22 H22 . 0.9300 ?

loop_
_geom_torsion_atom_site_label_1
_geom_torsion_atom_site_label_2
_geom_torsion_atom_site_label_3
_geom_torsion_atom_site_label_4
_geom_torsion_site_symmetry_1
_geom_torsion_site_symmetry_4
_geom_torsion
O3 Cu1 O1 C1 4_576 . 84.9(3)
N1 Cu1 O1 C1 . . -101.7(3)
C8 Cu1 O1 C1 4_576 . 114.1(3)
O1 Cu1 N1 C17 . . 176.4(2)
N2 Cu1 N1 C17 . . 1.5(2)
C8 Cu1 N1 C17 4_576 . -99.1(3)
N2 Cu1 N1 C13 . . -180.0(3)
C8 Cu1 N1 C13 4_576 . 79.4(3)
O3 Cu1 N2 C22 4_576 . -7.2(3)
N1 Cu1 N2 C22 . . 179.6(3)
C8 Cu1 N2 C22 4_576 . -36.5(3)
O3 Cu1 N2 C18 4_576 . 172.5(2)
N1 Cu1 N2 C18 . . -0.6(2)
C8 Cu1 N2 C18 4_576 . 143.3(2)
Cu1 O1 C1 O2 . . 17.2(5)
Cu1 O1 C1 C2 . . -162.2(3)
O2 C1 C2 C3 . . 18.7(6)
O1 C1 C2 C3 . . -162.0(3)
O2 C1 C2 C7 . . -160.4(4)
O1 C1 C2 C7 . . 19.0(5)
C7 C2 C3 C4 . . -0.7(5)
C1 C2 C3 C4 . . -179.7(3)
C2 C3 C4 C5 . . 1.7(5)
C2 C3 C4 C8 . . -178.1(3)
C3 C4 C5 C6 . . -0.5(5)
C8 C4 C5 C6 . . 179.3(3)
C4 C5 C6 C7 . . -1.7(6)
C4 C5 C6 C9 . . 178.4(4)
C3 C2 C7 C6 . . -1.7(6)
C1 C2 C7 C6 . . 177.4(4)
C5 C6 C7 C2 . . 2.8(6)
C9 C6 C7 C2 . . -177.3(4)
Cu1 O3 C8 O4 4_575 . -22.7(4)
Cu1 O3 C8 C4 4_575 . 155.6(2)
C5 C4 C8 O4 . . -3.7(5)
C3 C4 C8 O4 . . 176.1(3)
C5 C4 C8 O3 . . 178.0(3)
C3 C4 C8 O3 . . -2.2(5)
C5 C4 C8 Cu1 . 4_575 -132.2(6)
C3 C4 C8 Cu1 . 4_575 47.6(8)
C5 C6 C9 C12 . . -6.0(7)
C7 C6 C9 C12 . . 174.1(5)
C5 C6 C9 C12' . . 32.7(7)
C7 C6 C9 C12' . . -147.2(5)
C5 C6 C9 C10' . . 169.2(6)
C7 C6 C9 C10' . . -10.7(8)
C5 C6 C9 C11 . . -126.8(5)
C7 C6 C9 C11 . . 53.3(7)
C5 C6 C9 C10 . . 116.6(5)
C7 C6 C9 C10 . . -63.3(6)
C5 C6 C9 C11' . . -77.6(6)
C7 C6 C9 C11' . . 102.6(5)
C17 N1 C13 C14 . . 1.8(5)
Cu1 N1 C13 C14 . . -176.7(3)
N1 C13 C14 C15 . . -1.4(6)
C13 C14 C15 C16 . . -0.1(6)
C14 C15 C16 C17 . . 1.1(6)
C13 N1 C17 C16 . . -0.7(5)
Cu1 N1 C17 C16 . . 178.0(3)
C13 N1 C17 C18 . . 179.3(3)
Cu1 N1 C17 C18 . . -2.1(4)
C15 C16 C17 N1 . . -0.7(6)
C15 C16 C17 C18 . . 179.3(3)
C22 N2 C18 C19 . . -0.1(5)
Cu1 N2 C18 C19 . . -179.8(3)
C22 N2 C18 C17 . . 179.5(3)
Cu1 N2 C18 C17 . . -0.3(4)
N1 C17 C18 N2 . . 1.5(4)
C16 C17 C18 N2 . . -178.5(3)
N1 C17 C18 C19 . . -178.9(3)
C16 C17 C18 C19 . . 1.1(5)
N2 C18 C19 C20 . . 0.4(5)
C17 C18 C19 C20 . . -179.2(3)
C18 C19 C20 C21 . . -0.8(6)
C19 C20 C21 C22 . . 0.9(6)
C18 N2 C22 C21 . . 0.2(5)
Cu1 N2 C22 C21 . . 180.0(3)
C20 C21 C22 N2 . . -0.6(6)
